data_4133716
loop_
_publ_author_name
'Reiter, Dominik'
'Frisch, Philipp'
'Szilv\'asi, Tibor'
'Inoue, Shigeyoshi'

_publ_section_title
;
 Heavier Carbonyl Olefination: The Sila-Wittig Reaction.
;
_journal_issue 42
_journal_name_full 'Journal of the American Chemical Society'
_journal_page_first 16991
_journal_page_last 16996
_journal_paper_doi 10.1021/jacs.9b09379
_journal_volume 141
_journal_year 2019
_chemical_compound_source 'see text'
_chemical_formula_moiety 'C62 H86 N3 O3 P Si2'
_chemical_formula_sum 'C62 H86 N3 O3 P Si2'
_chemical_formula_weight 1008.49
_space_group_IT_number 148
_space_group_name_Hall '-R 3'
_space_group_name_H-M_alt 'R -3 :H'
_symmetry_cell_setting trigonal
_symmetry_Int_Tables_number 148
_symmetry_space_group_name_Hall '-R 3'
_symmetry_space_group_name_H-M 'R -3 :H'
_atom_sites_solution_hydrogens geom
_cell_angle_alpha 90
_cell_angle_beta 90
_cell_angle_gamma 120
_cell_formula_units_Z 18
_cell_length_a 36.225(5)
_cell_length_b 36.225(5)
_cell_length_c 34.334(5)
_cell_measurement_reflns_used 9877
_cell_measurement_temperature 100
_cell_measurement_theta_max 24.9329
_cell_measurement_theta_min 2.2489
_cell_volume 39019(10)
_computing_cell_refinement 'SAINT (Bruker, 2017)'
_computing_data_collection 'APEX III Control Software (Bruker, 2016)'
_computing_data_reduction 'SAINT (Bruker, 2017)'
_computing_molecular_graphics 'PLATON (Spek, 2011)'
_computing_publication_material 'PLATON (Spek, 2011), enCIFer (Allen, 2014)'
_computing_structure_refinement 'SHELXL2014 (Sheldrick, 2014), SHELXLE (Huebschle, 2011)'
_computing_structure_solution 'SHELXT (Sheldrick, 2015)'
_diffrn_ambient_temperature 100
_diffrn_detector ' CCD '
_diffrn_detector_area_resol_mean 16
_diffrn_measured_fraction_theta_full 1.000
_diffrn_measured_fraction_theta_max 1.000
_diffrn_measurement_device ' \k-geometry diffractometer '
_diffrn_measurement_device_type ' Apex II CCD '
_diffrn_measurement_method ' phi- and omega-rotation '
_diffrn_radiation_monochromator 'Triumph monochromator'
_diffrn_radiation_probe x-ray
_diffrn_radiation_source 'fine-focus sealed tube'
_diffrn_radiation_type MoK\a
_diffrn_radiation_wavelength 0.71073
_diffrn_reflns_av_R_equivalents 0.1189
_diffrn_reflns_av_unetI/netI 0.0865
_diffrn_reflns_limit_h_max 43
_diffrn_reflns_limit_h_min -43
_diffrn_reflns_limit_k_max 43
_diffrn_reflns_limit_k_min -43
_diffrn_reflns_limit_l_max 41
_diffrn_reflns_limit_l_min -40
_diffrn_reflns_number 133738
_diffrn_reflns_reduction_process
;
;
_diffrn_reflns_theta_full 25.24
_diffrn_reflns_theta_max 25.35
_diffrn_reflns_theta_min 0.88
_exptl_absorpt_coefficient_mu 0.090
_exptl_absorpt_correction_T_max 0.7453
_exptl_absorpt_correction_T_min 0.6604
_exptl_absorpt_correction_type multi-scan
_exptl_absorpt_process_details 'SADABS 2016/2, Bruker, 2016'
_exptl_crystal_colour 'clear colorless'
_exptl_crystal_density_diffrn 0.772
_exptl_crystal_density_method 'Not Measured'
_exptl_crystal_description fragment
_exptl_crystal_F_000 9828
_exptl_crystal_size_max 0.228
_exptl_crystal_size_mid 0.204
_exptl_crystal_size_min 0.185
_platon_squeeze_details
;
The crystal contains 8 disordered molecules of THF per main molecule, which were
treated as a diffuse contribution to the overall scattering without specific
atom positions by SQUEEZE/PLATON.
;
_refine_diff_density_max 0.340
_refine_diff_density_min -0.379
_refine_diff_density_rms 0.063
_refine_ls_extinction_method none
_refine_ls_goodness_of_fit_ref 1.041
_refine_ls_hydrogen_treatment constr
_refine_ls_matrix_type full
_refine_ls_number_parameters 1024
_refine_ls_number_reflns 15883
_refine_ls_number_restraints 674
_refine_ls_restrained_S_all 1.027
_refine_ls_R_factor_all 0.1350
_refine_ls_R_factor_gt 0.0813
_refine_ls_shift/su_max 0.005
_refine_ls_shift/su_mean 0.000
_refine_ls_structure_factor_coef Fsqd
_refine_ls_weighting_details 'W=1/[\S^2^(FO^2^)+(0.1311P)^2^+153.5113P] WHERE P=(FO^2^+2FC^2^)/3'
_refine_ls_weighting_scheme calc
_refine_ls_wR_factor_gt 0.2419
_refine_ls_wR_factor_ref 0.2755
_reflns_number_gt 9053
_reflns_number_total 15883
_reflns_threshold_expression I>2\s(I)
_cod_data_source_file ja9b09379_si_002.cif
_cod_data_source_block compound_6
_cod_original_cell_volume 39019(14)
_cod_original_sg_symbol_H-M 'R -3'
_cod_database_code 4133716
_platon_squeeze_void_probe_radius 1.20

loop_
_space_group_symop_id
_space_group_symop_operation_xyz
1 x,y,z
2 -y,x-y,z
3 -x+y,-x,z
4 -x,-y,-z
5 y,-x+y,-z
6 x-y,x,-z
7 1/3+x,2/3+y,2/3+z
8 1/3-y,2/3+x-y,2/3+z
9 1/3-x+y,2/3-x,2/3+z
10 1/3-x,2/3-y,2/3-z
11 1/3+y,2/3-x+y,2/3-z
12 1/3+x-y,2/3+x,2/3-z
13 2/3+x,1/3+y,1/3+z
14 2/3-y,1/3+x-y,1/3+z
15 2/3-x+y,1/3-x,1/3+z
16 2/3-x,1/3-y,1/3-z
17 2/3+y,1/3-x+y,1/3-z
18 2/3+x-y,1/3+x,1/3-z

loop_
_atom_site_aniso_label
_atom_site_aniso_U_11
_atom_site_aniso_U_22
_atom_site_aniso_U_33
_atom_site_aniso_U_23
_atom_site_aniso_U_13
_atom_site_aniso_U_12
P1 0.0348(6) 0.0354(6) 0.0233(5) -0.0026(4) -0.0002(4) 0.0180(5)
Si1 0.0339(7) 0.0400(7) 0.0312(6) 0.0135(5) 0.0012(5) 0.0120(6)
Si2 0.0348(13) 0.0451(17) 0.0219(13) 0.0135(10) 0.0015(9) 0.0072(12)
Si2B 0.030(3) 0.076(7) 0.055(6) 0.038(5) 0.006(4) 0.023(4)
O1 0.0352(16) 0.0359(17) 0.0299(15) 0.0071(13) -0.0004(12) 0.0132(14)
O2 0.0376(17) 0.0451(19) 0.0225(14) 0.0120(13) 0.0026(12) 0.0167(15)
O3 0.043(3) 0.055(5) 0.022(2) 0.002(2) -0.004(2) 0.018(3)
O3B 0.044(5) 0.064(5) 0.029(4) -0.009(4) -0.005(4) 0.024(5)
N1 0.044(2) 0.042(2) 0.033(2) 0.0171(17) 0.0018(17) 0.0168(19)
N2 0.064(3) 0.045(2) 0.050(2) 0.0169(19) -0.001(2) 0.031(2)
N3 0.053(2) 0.041(2) 0.043(2) 0.0124(18) 0.0023(18) 0.027(2)
C1 0.051(3) 0.034(3) 0.038(2) 0.014(2) -0.005(2) 0.017(2)
C2 0.086(4) 0.056(3) 0.053(3) 0.011(3) -0.001(3) 0.049(3)
C3 0.077(4) 0.058(3) 0.054(3) 0.010(3) 0.004(3) 0.049(3)
C4 0.083(5) 0.043(3) 0.043(3) 0.015(3) 0.002(3) 0.034(3)
C4B 0.040(5) 0.051(5) 0.061(5) 0.026(4) -0.003(4) 0.030(4)
C5 0.073(4) 0.047(3) 0.046(3) 0.012(2) -0.002(3) 0.034(3)
C5B 0.042(5) 0.053(5) 0.060(5) 0.025(4) -0.002(4) 0.034(4)
C6 0.084(4) 0.048(4) 0.046(3) 0.011(3) -0.002(3) 0.038(4)
C6B 0.048(5) 0.056(6) 0.063(5) 0.024(4) -0.002(4) 0.031(5)
C7 0.098(5) 0.047(4) 0.049(4) 0.016(3) 0.004(4) 0.035(4)
C7B 0.052(5) 0.055(6) 0.064(6) 0.026(5) -0.002(4) 0.029(5)
C8 0.105(5) 0.044(4) 0.051(4) 0.014(3) 0.007(4) 0.031(3)
C8B 0.051(5) 0.054(6) 0.066(6) 0.026(4) -0.001(5) 0.025(4)
C9 0.099(4) 0.043(3) 0.048(3) 0.015(3) 0.002(3) 0.030(3)
C9B 0.046(5) 0.052(5) 0.065(6) 0.026(4) -0.002(4) 0.027(4)
C10 0.065(4) 0.051(4) 0.053(4) 0.005(3) -0.004(3) 0.031(4)
C10B 0.045(5) 0.053(6) 0.052(5) 0.019(4) 0.001(4) 0.032(5)
C11 0.066(4) 0.066(7) 0.078(8) -0.001(6) 0.001(5) 0.035(4)
C11B 0.049(6) 0.048(8) 0.047(8) 0.016(6) 0.006(6) 0.030(5)
C12 0.062(6) 0.055(6) 0.062(6) -0.002(5) -0.002(5) 0.026(5)
C12B 0.038(8) 0.069(8) 0.046(7) 0.016(6) 0.007(6) 0.028(7)
C13 0.114(5) 0.046(4) 0.050(4) 0.008(3) -0.001(4) 0.024(3)
C13B 0.049(5) 0.055(5) 0.072(6) 0.022(5) 0.004(5) 0.022(4)
C14 0.139(8) 0.069(6) 0.066(6) -0.004(5) 0.011(6) 0.045(6)
C14B 0.051(7) 0.056(7) 0.089(10) 0.022(7) 0.019(7) 0.022(6)
C15 0.121(6) 0.057(6) 0.065(6) 0.004(5) 0.007(6) 0.016(5)
C15B 0.051(6) 0.062(8) 0.101(10) 0.013(8) -0.001(7) 0.021(5)
C16 0.053(3) 0.039(3) 0.030(2) 0.0121(19) 0.011(2) 0.029(2)
C17 0.053(3) 0.046(3) 0.042(3) 0.002(2) -0.003(2) 0.030(3)
C18 0.055(3) 0.058(3) 0.031(2) 0.008(2) 0.001(2) 0.032(3)
C19 0.053(3) 0.056(3) 0.037(3) 0.022(2) 0.014(2) 0.035(3)
C20 0.051(3) 0.037(3) 0.044(3) 0.010(2) 0.014(2) 0.024(2)
C21 0.049(3) 0.038(3) 0.030(2) 0.0055(19) 0.008(2) 0.026(2)
C22 0.069(4) 0.045(3) 0.073(4) 0.001(3) -0.020(3) 0.028(3)
C23 0.061(4) 0.048(3) 0.064(3) -0.002(3) -0.012(3) 0.022(3)
C24 0.107(6) 0.073(4) 0.134(6) -0.048(4) -0.050(5) 0.065(4)
C25 0.047(9) 0.028(7) 0.031(8) -0.004(6) 0.013(6) 0.008(6)
C25B 0.042(9) 0.049(10) 0.035(9) 0.020(7) 0.004(7) 0.026(8)
C26 0.039(7) 0.070(11) 0.060(10) -0.037(7) -0.023(6) 0.037(7)
C26B 0.040(7) 0.12(2) 0.056(9) 0.001(13) -0.005(6) 0.010(11)
C27 0.054(10) 0.077(11) 0.045(6) -0.007(8) -0.002(6) 0.042(9)
C27B 0.074(10) 0.078(13) 0.044(9) -0.001(8) -0.006(7) 0.053(10)
C28 0.040(3) 0.052(3) 0.025(2) 0.019(2) 0.002(2) 0.007(3)
C28B 0.031(5) 0.076(8) 0.056(7) 0.040(6) 0.005(5) 0.022(5)
C29 0.043(4) 0.057(5) 0.023(3) 0.015(3) -0.003(3) 0.012(4)
C29B 0.037(7) 0.081(11) 0.057(9) 0.039(9) 0.009(6) 0.024(7)
C30 0.042(4) 0.061(6) 0.027(3) 0.020(3) 0.005(3) 0.004(4)
C30B 0.035(7) 0.079(10) 0.056(9) 0.037(8) 0.001(6) 0.024(7)
C31 0.055(5) 0.052(4) 0.033(4) 0.020(3) 0.001(4) 0.012(3)
C31B 0.026(7) 0.074(10) 0.057(11) 0.044(8) 0.011(7) 0.016(7)
C32 0.035(3) 0.055(3) 0.025(3) 0.011(2) 0.001(2) 0.012(3)
C32B 0.030(5) 0.078(8) 0.058(7) 0.038(6) 0.004(5) 0.026(5)
C33 0.042(5) 0.053(5) 0.033(3) 0.010(3) 0.008(3) 0.023(4)
C33B 0.038(9) 0.080(11) 0.058(8) 0.038(8) 0.006(7) 0.029(8)
C34 0.035(4) 0.065(5) 0.032(3) 0.002(3) 0.010(3) 0.014(4)
C34B 0.034(8) 0.084(10) 0.061(8) 0.033(8) 0.004(7) 0.030(7)
C35 0.034(3) 0.071(6) 0.040(4) 0.014(4) 0.001(3) 0.012(3)
C35B 0.032(6) 0.080(11) 0.065(10) 0.036(9) 0.007(7) 0.026(6)
C36 0.044(3) 0.044(3) 0.029(3) 0.012(2) -0.001(2) 0.005(2)
C36B 0.033(5) 0.074(8) 0.058(7) 0.039(6) 0.006(5) 0.020(5)
C37 0.062(5) 0.048(4) 0.039(4) 0.005(3) -0.003(4) 0.014(4)
C37B 0.030(8) 0.069(10) 0.057(9) 0.034(8) 0.005(7) 0.019(7)
C38 0.052(4) 0.054(4) 0.040(5) 0.015(3) -0.005(3) -0.001(3)
C38B 0.039(7) 0.078(10) 0.063(11) 0.040(8) 0.007(7) 0.014(6)
C39 0.051(5) 0.042(4) 0.027(3) 0.006(3) -0.001(3) 0.006(3)
C39B 0.040(8) 0.069(9) 0.069(11) 0.037(8) 0.003(7) 0.022(7)
C40 0.033(2) 0.057(3) 0.025(2) -0.007(2) -0.0020(18) 0.023(2)
C41 0.035(2) 0.037(2) 0.024(2) -0.0010(17) 0.0008(17) 0.017(2)
C42 0.048(3) 0.060(4) 0.021(3) 0.000(3) -0.003(3) 0.020(3)
C42B 0.057(6) 0.070(7) 0.030(4) -0.009(5) -0.007(5) 0.026(5)
C43 0.045(4) 0.060(5) 0.036(4) 0.003(4) -0.008(3) 0.019(4)
C43B 0.069(9) 0.086(11) 0.049(8) -0.007(9) -0.022(8) 0.034(8)
C44 0.047(4) 0.100(6) 0.033(3) -0.007(4) 0.002(3) 0.021(4)
C44B 0.083(10) 0.074(9) 0.040(7) -0.016(7) 0.000(8) 0.031(8)
C45 0.034(2) 0.037(2) 0.026(2) 0.0000(18) -0.0019(17) 0.019(2)
C46 0.046(3) 0.038(3) 0.026(2) 0.0006(19) -0.0048(19) 0.016(2)
C47 0.060(3) 0.045(3) 0.027(2) 0.001(2) -0.005(2) 0.014(3)
C48 0.043(3) 0.056(3) 0.028(2) 0.007(2) -0.001(2) 0.021(2)
C49 0.081(4) 0.057(3) 0.044(3) 0.010(2) 0.008(3) 0.047(3)
C50 0.082(4) 0.048(3) 0.036(3) 0.002(2) 0.006(3) 0.037(3)
C51 0.038(2) 0.035(2) 0.028(2) -0.0026(18) 0.0003(18) 0.021(2)
C52 0.044(3) 0.040(3) 0.030(2) -0.0052(19) -0.0023(19) 0.029(2)
C53 0.039(3) 0.042(3) 0.038(2) -0.003(2) 0.007(2) 0.024(2)
C54 0.031(2) 0.046(3) 0.051(3) -0.008(2) -0.001(2) 0.020(2)
C55 0.038(3) 0.049(3) 0.033(2) -0.007(2) -0.007(2) 0.025(2)
C56 0.038(3) 0.042(3) 0.031(2) -0.0020(19) -0.0001(19) 0.022(2)
C57 0.038(4) 0.054(5) 0.034(5) -0.007(4) -0.001(3) 0.022(4)
C57B 0.010(6) 0.028(5) 0.015(5) 0.005(4) 0.003(4) 0.012(5)
C58 0.038(4) 0.051(4) 0.034(5) -0.007(4) 0.006(3) 0.021(3)
C58B 0.021(6) 0.027(6) 0.025(6) 0.008(5) 0.011(4) 0.012(4)
C59 0.037(4) 0.053(4) 0.037(5) -0.006(4) 0.006(3) 0.021(3)
C59B 0.031(6) 0.030(6) 0.023(6) 0.001(5) 0.016(5) 0.010(5)
C60 0.038(4) 0.056(5) 0.037(5) -0.004(4) 0.005(3) 0.021(4)
C60B 0.018(6) 0.039(6) 0.014(6) 0.001(5) 0.008(4) 0.012(5)
C61 0.038(4) 0.057(5) 0.039(5) -0.002(4) 0.004(3) 0.020(3)
C61B 0.017(5) 0.035(6) 0.020(6) 0.009(5) 0.006(4) 0.011(4)
C62 0.039(4) 0.053(4) 0.038(5) -0.003(4) -0.001(3) 0.021(3)
C62B 0.013(5) 0.030(5) 0.020(6) 0.007(4) 0.002(4) 0.010(4)

loop_
_atom_site_label
_atom_site_type_symbol
_atom_site_thermal_displace_type
_atom_site_fract_x
_atom_site_fract_y
_atom_site_fract_z
_atom_site_occupancy
_atom_site_U_iso_or_equiv
_atom_site_calc_flag
_atom_site_refinement_flags
_atom_site_disorder_assembly
_atom_site_disorder_group
P1 P Uani 0.40369(4) 0.54524(4) 0.22538(3) 1.000 0.0310(3) d . . .
Si1 Si Uani 0.34147(4) 0.38990(4) 0.24775(3) 1.000 0.0379(4) d . . .
Si2 Si Uani 0.27176(16) 0.34799(15) 0.27252(12) 0.72(2) 0.0396(8) d DUP B 1
Si2B Si Uani 0.2732(4) 0.3592(7) 0.2813(6) 0.28(2) 0.055(3) d DUP B 2
O1 O Uani 0.33958(9) 0.40366(9) 0.20544(8) 1.000 0.0357(9) d . . .
O2 O Uani 0.36632(9) 0.43580(10) 0.27942(7) 1.000 0.0368(10) d . . .
O3 O Uani 0.3983(8) 0.5031(8) 0.3002(3) 0.726(12) 0.043(2) d DUP . 1
O3B O Uani 0.398(2) 0.506(2) 0.2996(7) 0.274(12) 0.047(3) d DUP . 2
N1 N Uani 0.37015(12) 0.36672(12) 0.26250(10) 1.000 0.0418(12) d . . .
N2 N Uani 0.41352(14) 0.33548(13) 0.27258(12) 1.000 0.0513(14) d . . .
N3 N Uani 0.42611(13) 0.37258(12) 0.21907(11) 1.000 0.0441(12) d . . .
C1 C Uani 0.39944(16) 0.35939(14) 0.25177(13) 1.000 0.0429(16) d . . .
C2 C Uani 0.4461(2) 0.33354(17) 0.25242(15) 1.000 0.0590(19) d . . .
C3 C Uani 0.45444(19) 0.35697(17) 0.21990(16) 1.000 0.0562(19) d . . .
C4 C Uani 0.3965(6) 0.3113(3) 0.3067(3) 0.637(19) 0.055(2) d DUP . 1
C4B C Uani 0.3938(8) 0.3164(5) 0.3115(6) 0.363(19) 0.047(3) d DUP . 2
C5 C Uani 0.4035(5) 0.3319(3) 0.3417(3) 0.637(19) 0.0536(19) d DUP . 1
C5B C Uani 0.4053(7) 0.3419(5) 0.3440(5) 0.363(19) 0.047(3) d DUP . 2
C6 C Uani 0.3856(4) 0.3067(4) 0.3748(3) 0.637(19) 0.057(2) d DUP . 1
C6B C Uani 0.3895(6) 0.3236(7) 0.3800(5) 0.363(19) 0.053(3) d DUP . 2
C7 C Uani 0.3602(4) 0.2626(4) 0.3710(3) 0.637(19) 0.065(3) d DUP . 1
C7B C Uani 0.3636(6) 0.2789(7) 0.3822(6) 0.363(19) 0.056(3) d DUP . 2
C8 C Uani 0.3541(4) 0.2435(3) 0.3362(3) 0.637(19) 0.069(3) d DUP . 1
C8B C Uani 0.3505(6) 0.2537(6) 0.3502(6) 0.363(19) 0.058(3) d DUP . 2
C9 C Uani 0.3722(4) 0.2670(3) 0.3019(3) 0.637(19) 0.0658(19) d DUP . 1
C9B C Uani 0.3667(5) 0.2719(5) 0.3132(5) 0.363(19) 0.053(3) d DUP . 2
C10 C Uani 0.4318(4) 0.3800(3) 0.3449(4) 0.637(19) 0.055(2) d DUP . 1
C10B C Uani 0.4341(7) 0.3900(5) 0.3406(6) 0.363(19) 0.047(3) d DUP . 2
C11 C Uani 0.4788(5) 0.3941(6) 0.3414(5) 0.637(19) 0.069(4) d DUP . 1
C11B C Uani 0.4797(7) 0.4012(8) 0.3312(7) 0.363(19) 0.045(4) d DUP . 2
C12 C Uani 0.4258(5) 0.3985(4) 0.3826(4) 0.637(19) 0.061(3) d DUP . 1
C12B C Uani 0.4349(7) 0.4157(7) 0.3766(5) 0.363(19) 0.050(4) d DUP . 2
C13 C Uani 0.3654(5) 0.2445(3) 0.2636(3) 0.637(19) 0.077(3) d DUP . 1
C13B C Uani 0.3537(5) 0.2435(5) 0.2777(6) 0.363(19) 0.060(3) d DUP . 2
C14 C Uani 0.3918(6) 0.2222(4) 0.2613(4) 0.637(19) 0.094(4) d DUP . 1
C14B C Uani 0.3756(6) 0.2163(5) 0.2775(7) 0.363(19) 0.067(5) d DUP . 2
C15 C Uani 0.3174(5) 0.2117(4) 0.2577(4) 0.637(19) 0.094(3) d DUP . 1
C15B C Uani 0.3043(5) 0.2138(6) 0.2772(8) 0.363(19) 0.075(5) d DUP . 2
C16 C Uani 0.42947(15) 0.40392(14) 0.19171(12) 1.000 0.0380(16) d . . .
C17 C Uani 0.40301(16) 0.39032(15) 0.15915(13) 1.000 0.0447(17) d . . .
C18 C Uani 0.40815(16) 0.42148(16) 0.13241(13) 1.000 0.0463(16) d . . .
C19 C Uani 0.43752(16) 0.46350(16) 0.13828(13) 1.000 0.0452(17) d . . .
C20 C Uani 0.46322(16) 0.47640(15) 0.17099(13) 1.000 0.0431(17) d . . .
C21 C Uani 0.45958(15) 0.44653(14) 0.19864(12) 1.000 0.0371(16) d . . .
C22 C Uani 0.37135(18) 0.34388(17) 0.15244(18) 1.000 0.063(2) d . . .
C23 C Uani 0.33030(18) 0.33632(17) 0.13285(16) 1.000 0.0600(19) d . . .
C24 C Uani 0.3917(2) 0.3223(2) 0.1292(2) 1.000 0.096(3) d . . .
C25 C Uani 0.4855(7) 0.4574(6) 0.2351(7) 0.53(3) 0.040(5) d DUP . 1
C25B C Uani 0.4934(8) 0.4628(7) 0.2317(7) 0.47(3) 0.041(5) d DUP . 2
C26 C Uani 0.4873(5) 0.4966(7) 0.2542(7) 0.53(3) 0.052(5) d DUP . 1
C26B C Uani 0.5399(5) 0.4940(12) 0.2221(6) 0.47(3) 0.085(8) d DUP . 2
C27 C Uani 0.5303(6) 0.4682(7) 0.2242(4) 0.53(3) 0.055(5) d DUP . 1
C27B C Uani 0.4811(7) 0.4797(9) 0.2675(5) 0.47(3) 0.059(6) d DUP . 2
C28 C Uani 0.2729(3) 0.3257(3) 0.3240(2) 0.72(2) 0.0461(16) d DUP B 1
C28B C Uani 0.2776(7) 0.3418(9) 0.3342(7) 0.28(2) 0.056(4) d DUP B 2
C29 C Uani 0.3096(3) 0.3614(3) 0.3476(2) 0.72(2) 0.047(2) d DUP B 1
C29B C Uani 0.2365(7) 0.3294(11) 0.3569(9) 0.28(2) 0.061(5) d DUP B 2
C30 C Uani 0.2314(3) 0.3090(4) 0.3474(2) 0.72(2) 0.053(3) d DUP B 1
C30B C Uani 0.3154(7) 0.3779(10) 0.3562(8) 0.28(2) 0.059(5) d DUP B 2
C31 C Uani 0.2838(3) 0.2896(3) 0.3207(3) 0.72(2) 0.053(3) d DUP B 1
C31B C Uani 0.2828(8) 0.3019(9) 0.3334(9) 0.28(2) 0.056(5) d DUP B 2
C32 C Uani 0.2452(2) 0.3830(3) 0.2741(2) 0.72(2) 0.0430(17) d DUP B 1
C32B C Uani 0.2520(6) 0.3987(9) 0.2808(8) 0.28(2) 0.056(4) d DUP B 2
C33 C Uani 0.2547(4) 0.4108(3) 0.2371(2) 0.72(2) 0.043(3) d DUP B 1
C33B C Uani 0.2622(10) 0.4237(11) 0.2417(8) 0.28(2) 0.059(5) d DUP B 2
C34 C Uani 0.2629(3) 0.4144(4) 0.3081(2) 0.72(2) 0.049(2) d DUP B 1
C34B C Uani 0.2730(8) 0.4339(11) 0.3117(8) 0.28(2) 0.059(5) d DUP B 2
C35 C Uani 0.1958(3) 0.3575(4) 0.2790(3) 0.72(2) 0.055(3) d DUP B 1
C35B C Uani 0.2030(6) 0.3766(11) 0.2877(9) 0.28(2) 0.060(5) d DUP B 2
C36 C Uani 0.2423(3) 0.3010(3) 0.2358(2) 0.72(2) 0.0466(17) d DUP B 1
C36B C Uani 0.2387(6) 0.3104(8) 0.2484(8) 0.28(2) 0.058(4) d DUP B 2
C37 C Uani 0.2711(4) 0.2837(3) 0.2233(3) 0.72(2) 0.056(3) d DUP B 1
C37B C Uani 0.2261(8) 0.3238(10) 0.2107(8) 0.28(2) 0.055(5) d DUP B 2
C38 C Uani 0.1993(3) 0.2635(3) 0.2515(3) 0.72(2) 0.061(3) d DUP B 1
C38B C Uani 0.1964(6) 0.2742(9) 0.2670(9) 0.28(2) 0.067(5) d DUP B 2
C39 C Uani 0.2305(4) 0.3160(3) 0.1979(2) 0.72(2) 0.048(2) d DUP B 1
C39B C Uani 0.2630(8) 0.2875(9) 0.2358(9) 0.28(2) 0.062(5) d DUP B 2
C40 C Uani 0.38194(14) 0.47573(16) 0.27054(12) 1.000 0.0381(14) d U . .
C41 C Uani 0.38306(13) 0.49202(13) 0.23442(11) 1.000 0.0324(12) d . . .
C42 C Uani 0.3978(3) 0.4871(3) 0.3397(2) 0.726(12) 0.0461(19) d DUP . 1
C42B C Uani 0.3929(9) 0.4960(10) 0.3413(8) 0.274(12) 0.055(3) d DUP . 2
C43 C Uani 0.4430(2) 0.5153(3) 0.3554(3) 0.726(12) 0.050(3) d DUP . 1
C43B C Uani 0.4326(9) 0.4945(10) 0.3541(8) 0.274(12) 0.070(5) d DUP . 2
C44 C Uani 0.3657(2) 0.4923(3) 0.3638(2) 0.726(12) 0.067(3) d DUP . 1
C44B C Uani 0.3902(8) 0.5306(7) 0.3627(6) 0.274(12) 0.069(5) d DUP . 2
C45 C Uani 0.39223(13) 0.55120(13) 0.17548(11) 1.000 0.0318(12) d . . .
C46 C Uani 0.37981(14) 0.51817(15) 0.14896(12) 1.000 0.0389(16) d . . .
C47 C Uani 0.37506(16) 0.52506(16) 0.10987(13) 1.000 0.0494(16) d . . .
C48 C Uani 0.38266(15) 0.56401(16) 0.09730(13) 1.000 0.0440(16) d . . .
C49 C Uani 0.39456(18) 0.59732(18) 0.12419(14) 1.000 0.0551(19) d . . .
C50 C Uani 0.39938(18) 0.59080(17) 0.16301(14) 1.000 0.0533(19) d . . .
C51 C Uani 0.46123(13) 0.57895(13) 0.23040(11) 1.000 0.0324(12) d . . .
C52 C Uani 0.48761(14) 0.59364(14) 0.19787(12) 1.000 0.0344(16) d . . .
C53 C Uani 0.53177(14) 0.61819(14) 0.20194(13) 1.000 0.0380(16) d . . .
C54 C Uani 0.54899(14) 0.62713(15) 0.23899(14) 1.000 0.0423(16) d . . .
C55 C Uani 0.52343(14) 0.61295(15) 0.27128(13) 1.000 0.0386(16) d . . .
C56 C Uani 0.47938(14) 0.58905(14) 0.26753(12) 1.000 0.0361(16) d . . .
C57 C Uani 0.3837(4) 0.5716(4) 0.2551(6) 0.62(3) 0.042(3) d DUP A 1
C57B C Uani 0.3786(5) 0.5667(4) 0.2584(6) 0.38(3) 0.017(3) d DUP A 2
C58 C Uani 0.4048(4) 0.6153(4) 0.2604(5) 0.62(3) 0.042(3) d DUP A 1
C58B C Uani 0.3993(5) 0.6097(4) 0.2675(6) 0.38(3) 0.024(3) d DUP A 2
C59 C Uani 0.3875(4) 0.6340(4) 0.2836(4) 0.62(3) 0.043(3) d DUP A 1
C59B C Uani 0.3810(5) 0.6258(4) 0.2926(5) 0.38(3) 0.030(3) d DUP A 2
C60 C Uani 0.3488(4) 0.6089(4) 0.3018(4) 0.62(3) 0.045(3) d DUP A 1
C60B C Uani 0.3425(5) 0.5985(4) 0.3102(5) 0.38(3) 0.025(3) d DUP A 2
C61 C Uani 0.3268(3) 0.5660(4) 0.2961(4) 0.62(3) 0.046(3) d DUP A 1
C61B C Uani 0.3225(4) 0.5559(4) 0.3033(5) 0.38(3) 0.025(3) d DUP A 2
C62 C Uani 0.3428(4) 0.5472(4) 0.2711(4) 0.62(3) 0.044(3) d DUP A 1
C62B C Uani 0.3408(4) 0.5393(4) 0.2783(5) 0.38(3) 0.021(3) d DUP A 2
H2 H Uiso 0.45984 0.31831 0.26035 1.000 0.0710 c RU . .
H3 H Uiso 0.47562 0.36200 0.20101 1.000 0.0680 c RU . .
H6 H Uiso 0.39077 0.31956 0.39980 0.637(19) 0.0690 c RUP . 1
H6B H Uiso 0.39597 0.34071 0.40272 0.363(19) 0.0640 c RUP . 2
H7 H Uiso 0.34702 0.24576 0.39340 0.637(19) 0.0780 c RUP . 1
H7B H Uiso 0.35492 0.26596 0.40716 0.363(19) 0.0670 c RUP . 2
H8 H Uiso 0.33714 0.21331 0.33462 0.637(19) 0.0830 c RUP . 1
H8B H Uiso 0.33062 0.22409 0.35257 0.363(19) 0.0690 c RUP . 2
H10 H Uiso 0.42437 0.39316 0.32287 0.637(19) 0.0670 c RUP . 1
H10B H Uiso 0.42351 0.39979 0.31820 0.363(19) 0.0560 c RUP . 2
H11A H Uiso 0.48299 0.37923 0.31947 0.637(19) 0.1040 c RUP . 1
H11B H Uiso 0.48852 0.38715 0.36549 0.637(19) 0.1040 c RUP . 1
H11C H Uiso 0.49516 0.42490 0.33692 0.637(19) 0.1040 c RUP . 1
H11D H Uiso 0.47995 0.38691 0.30706 0.363(19) 0.0680 c RUP . 2
H11E H Uiso 0.49096 0.39174 0.35256 0.363(19) 0.0680 c RUP . 2
H11F H Uiso 0.49751 0.43212 0.32798 0.363(19) 0.0680 c RUP . 2
H12A H Uiso 0.44177 0.42969 0.38126 0.637(19) 0.0920 c RUP . 1
H12B H Uiso 0.43619 0.38896 0.40458 0.637(19) 0.0920 c RUP . 1
H12C H Uiso 0.39541 0.38872 0.38636 0.637(19) 0.0920 c RUP . 1
H12D H Uiso 0.45309 0.44621 0.37128 0.363(19) 0.0750 c RUP . 2
H12E H Uiso 0.44630 0.40770 0.39888 0.363(19) 0.0750 c RUP . 2
H12F H Uiso 0.40592 0.40955 0.38243 0.363(19) 0.0750 c RUP . 2
H13 H Uiso 0.37483 0.26609 0.24231 0.637(19) 0.0930 c RUP . 1
H13B H Uiso 0.36252 0.26177 0.25388 0.363(19) 0.0730 c RUP . 2
H14A H Uiso 0.38359 0.20413 0.23804 0.637(19) 0.1420 c RUP . 1
H14B H Uiso 0.38664 0.20460 0.28455 0.637(19) 0.1420 c RUP . 1
H14C H Uiso 0.42216 0.24369 0.25979 0.637(19) 0.1420 c RUP . 1
H14D H Uiso 0.36881 0.20006 0.25315 0.363(19) 0.1010 c RUP . 2
H14E H Uiso 0.36525 0.19649 0.29961 0.363(19) 0.1010 c RUP . 2
H14F H Uiso 0.40649 0.23492 0.27963 0.363(19) 0.1010 c RUP . 2
H15A H Uiso 0.30020 0.22377 0.26748 0.637(19) 0.1400 c RUP . 1
H15B H Uiso 0.30995 0.18549 0.27193 0.637(19) 0.1400 c RUP . 1
H15C H Uiso 0.31162 0.20532 0.22988 0.637(19) 0.1400 c RUP . 1
H15D H Uiso 0.29053 0.23126 0.27728 0.363(19) 0.1110 c RUP . 2
H15E H Uiso 0.29534 0.19548 0.30032 0.363(19) 0.1110 c RUP . 2
H15F H Uiso 0.29589 0.19611 0.25371 0.363(19) 0.1110 c RUP . 2
H18 H Uiso 0.39092 0.41338 0.10967 1.000 0.0550 c RU . .
H19 H Uiso 0.44031 0.48410 0.11962 1.000 0.0540 c RU . .
H20 H Uiso 0.48343 0.50573 0.17467 1.000 0.0520 c RU . .
H22 H Uiso 0.36338 0.32983 0.17857 1.000 0.0740 c RU . .
H23A H Uiso 0.33644 0.34685 0.10600 1.000 0.0910 c RU . .
H23B H Uiso 0.31860 0.35152 0.14724 1.000 0.0910 c RU . .
H23C H Uiso 0.30951 0.30573 0.13275 1.000 0.0910 c RU . .
H24A H Uiso 0.36981 0.29310 0.12265 1.000 0.1430 c RU . .
H24B H Uiso 0.41393 0.32169 0.14501 1.000 0.1430 c RU . .
H24C H Uiso 0.40433 0.33839 0.10525 1.000 0.1430 c RU . .
H25 H Uiso 0.47268 0.43267 0.25352 0.53(3) 0.0480 c RUP . 1
H25B H Uiso 0.49336 0.43669 0.24130 0.47(3) 0.0490 c RUP . 2
H26A H Uiso 0.50324 0.52148 0.23737 0.53(3) 0.0780 c RUP . 1
H26B H Uiso 0.50155 0.50184 0.27952 0.53(3) 0.0780 c RUP . 1
H26C H Uiso 0.45827 0.49143 0.25787 0.53(3) 0.0780 c RUP . 1
H26D H Uiso 0.54758 0.48533 0.19776 0.47(3) 0.1310 c RUP . 2
H26E H Uiso 0.55811 0.49406 0.24323 0.47(3) 0.1310 c RUP . 2
H26F H Uiso 0.54393 0.52269 0.21905 0.47(3) 0.1310 c RUP . 2
H27A H Uiso 0.52958 0.44309 0.21268 0.53(3) 0.0820 c RUP . 1
H27B H Uiso 0.54818 0.47678 0.24762 0.53(3) 0.0820 c RUP . 1
H27C H Uiso 0.54207 0.49160 0.20537 0.53(3) 0.0820 c RUP . 1
H27D H Uiso 0.48402 0.50748 0.26129 0.47(3) 0.0890 c RUP . 2
H27E H Uiso 0.49981 0.48282 0.28930 0.47(3) 0.0890 c RUP . 2
H27F H Uiso 0.45142 0.45962 0.27458 0.47(3) 0.0890 c RUP . 2
H29A H Uiso 0.33688 0.36923 0.33509 0.72(2) 0.0700 c RUP B 1
H29B H Uiso 0.30945 0.35131 0.37414 0.72(2) 0.0700 c RUP B 1
H29C H Uiso 0.30589 0.38639 0.34866 0.72(2) 0.0700 c RUP B 1
H29D H Uiso 0.21180 0.31107 0.34063 0.28(2) 0.0920 c RUP B 2
H29E H Uiso 0.23573 0.35523 0.36389 0.28(2) 0.0920 c RUP B 2
H29F H Uiso 0.23587 0.31405 0.38060 0.28(2) 0.0920 c RUP B 2
H30A H Uiso 0.22771 0.33297 0.35521 0.72(2) 0.0800 c RUP B 1
H30B H Uiso 0.23277 0.29405 0.37064 0.72(2) 0.0800 c RUP B 1
H30C H Uiso 0.20720 0.28928 0.33120 0.72(2) 0.0800 c RUP B 1
H30D H Uiso 0.34133 0.38868 0.34040 0.28(2) 0.0880 c RUP B 2
H30E H Uiso 0.31953 0.36697 0.38097 0.28(2) 0.0880 c RUP B 2
H30F H Uiso 0.30953 0.40108 0.36130 0.28(2) 0.0880 c RUP B 2
H31A H Uiso 0.25894 0.26373 0.31094 0.72(2) 0.0800 c RUP B 1
H31B H Uiso 0.29165 0.28401 0.34646 0.72(2) 0.0800 c RUP B 1
H31C H Uiso 0.30775 0.29833 0.30273 0.72(2) 0.0800 c RUP B 1
H31D H Uiso 0.25695 0.27773 0.32269 0.28(2) 0.0830 c RUP B 2
H31E H Uiso 0.28752 0.29522 0.35993 0.28(2) 0.0830 c RUP B 2
H31F H Uiso 0.30729 0.30760 0.31704 0.28(2) 0.0830 c RUP B 2
H33A H Uiso 0.24288 0.39239 0.21426 0.72(2) 0.0640 c RUP B 1
H33B H Uiso 0.28556 0.42904 0.23405 0.72(2) 0.0640 c RUP B 1
H33C H Uiso 0.24154 0.42870 0.23973 0.72(2) 0.0640 c RUP B 1
H33D H Uiso 0.24700 0.40389 0.22038 0.28(2) 0.0880 c RUP B 2
H33E H Uiso 0.29293 0.43814 0.23680 0.28(2) 0.0880 c RUP B 2
H33F H Uiso 0.25302 0.44499 0.24335 0.28(2) 0.0880 c RUP B 2
H34A H Uiso 0.29403 0.43133 0.30600 0.72(2) 0.0740 c RUP B 1
H34B H Uiso 0.25519 0.39852 0.33271 0.72(2) 0.0740 c RUP B 1
H34C H Uiso 0.25089 0.43330 0.30743 0.72(2) 0.0740 c RUP B 1
H34D H Uiso 0.30405 0.44729 0.30975 0.28(2) 0.0890 c RUP B 2
H34E H Uiso 0.26374 0.42142 0.33767 0.28(2) 0.0890 c RUP B 2
H34F H Uiso 0.26454 0.45539 0.30738 0.28(2) 0.0890 c RUP B 2
H35A H Uiso 0.18525 0.37746 0.28278 0.72(2) 0.0810 c RUP B 1
H35B H Uiso 0.18838 0.33874 0.30172 0.72(2) 0.0810 c RUP B 1
H35C H Uiso 0.18275 0.34037 0.25563 0.72(2) 0.0810 c RUP B 1
H35D H Uiso 0.18801 0.35829 0.26542 0.28(2) 0.0900 c RUP B 2
H35E H Uiso 0.19466 0.39833 0.29063 0.28(2) 0.0900 c RUP B 2
H35F H Uiso 0.19563 0.35928 0.31141 0.28(2) 0.0900 c RUP B 2
H37A H Uiso 0.25571 0.25990 0.20523 0.72(2) 0.0830 c RUP B 1
H37B H Uiso 0.27976 0.27384 0.24629 0.72(2) 0.0830 c RUP B 1
H37C H Uiso 0.29651 0.30636 0.21038 0.72(2) 0.0830 c RUP B 1
H37D H Uiso 0.25112 0.33883 0.19387 0.28(2) 0.0820 c RUP B 2
H37E H Uiso 0.21487 0.34281 0.21693 0.28(2) 0.0820 c RUP B 2
H37F H Uiso 0.20410 0.29849 0.19723 0.28(2) 0.0820 c RUP B 2
H38A H Uiso 0.18480 0.24272 0.23059 0.72(2) 0.0910 c RUP B 1
H38B H Uiso 0.18110 0.27469 0.26039 0.72(2) 0.0910 c RUP B 1
H38C H Uiso 0.20505 0.24961 0.27324 0.72(2) 0.0910 c RUP B 1
H38D H Uiso 0.17354 0.26338 0.24747 0.28(2) 0.1000 c RUP B 2
H38E H Uiso 0.18840 0.28568 0.28921 0.28(2) 0.1000 c RUP B 2
H38F H Uiso 0.20072 0.25092 0.27576 0.28(2) 0.1000 c RUP B 2
H39A H Uiso 0.25569 0.34163 0.18804 0.72(2) 0.0720 c RUP B 1
H39B H Uiso 0.20790 0.32265 0.20352 0.72(2) 0.0720 c RUP B 1
H39C H Uiso 0.22048 0.29341 0.17831 0.72(2) 0.0720 c RUP B 1
H39D H Uiso 0.24386 0.26174 0.22115 0.28(2) 0.0930 c RUP B 2
H39E H Uiso 0.27341 0.27970 0.25899 0.28(2) 0.0930 c RUP B 2
H39F H Uiso 0.28726 0.30659 0.21939 0.28(2) 0.0930 c RUP B 2
H41 H Uiso 0.37176 0.47277 0.21313 1.000 0.0390 c RU . .
H42 H Uiso 0.39035 0.45657 0.33892 0.726(12) 0.0550 c RUP . 1
H42B H Uiso 0.36672 0.46789 0.34606 0.274(12) 0.0660 c RUP . 2
H43A H Uiso 0.46327 0.51192 0.33906 0.726(12) 0.0750 c RUP . 1
H43B H Uiso 0.44461 0.50694 0.38220 0.726(12) 0.0750 c RUP . 1
H43C H Uiso 0.45005 0.54522 0.35499 0.726(12) 0.0750 c RUP . 1
H43D H Uiso 0.43375 0.47145 0.34027 0.274(12) 0.1050 c RUP . 2
H43E H Uiso 0.43136 0.48944 0.38220 0.274(12) 0.1050 c RUP . 2
H43F H Uiso 0.45814 0.52176 0.34793 0.274(12) 0.1050 c RUP . 2
H44A H Uiso 0.37279 0.52219 0.36318 0.726(12) 0.1010 c RUP . 1
H44B H Uiso 0.36649 0.48383 0.39073 0.726(12) 0.1010 c RUP . 1
H44C H Uiso 0.33710 0.47429 0.35302 0.726(12) 0.1010 c RUP . 1
H44D H Uiso 0.40973 0.55823 0.35077 0.274(12) 0.1040 c RUP . 2
H44E H Uiso 0.39825 0.53084 0.39002 0.274(12) 0.1040 c RUP . 2
H44F H Uiso 0.36101 0.52546 0.36138 0.274(12) 0.1040 c RUP . 2
H46 H Uiso 0.37457 0.49100 0.15744 1.000 0.0470 c RU . .
H47 H Uiso 0.36644 0.50242 0.09172 1.000 0.0590 c RU . .
H48 H Uiso 0.37991 0.56857 0.07047 1.000 0.0530 c RU . .
H49 H Uiso 0.39928 0.62429 0.11566 1.000 0.0660 c RU . .
H50 H Uiso 0.40757 0.61333 0.18121 1.000 0.0650 c RU . .
H52 H Uiso 0.47540 0.58687 0.17256 1.000 0.0420 c RU . .
H53 H Uiso 0.54966 0.62857 0.17966 1.000 0.0460 c RU . .
H54 H Uiso 0.57905 0.64338 0.24211 1.000 0.0510 c RU . .
H55 H Uiso 0.53593 0.61952 0.29648 1.000 0.0470 c RU . .
H56 H Uiso 0.46177 0.57965 0.29003 1.000 0.0440 c RU . .
H58 H Uiso 0.43144 0.63270 0.24798 0.62(3) 0.0500 c RUP A 1
H58B H Uiso 0.42645 0.62832 0.25644 0.38(3) 0.0290 c RUP A 2
H59 H Uiso 0.40217 0.66407 0.28695 0.62(3) 0.0510 c RUP A 1
H59B H Uiso 0.39486 0.65552 0.29770 0.38(3) 0.0360 c RUP A 2
H60 H Uiso 0.33751 0.62171 0.31857 0.62(3) 0.0540 c RUP A 1
H60B H Uiso 0.32991 0.60969 0.32737 0.38(3) 0.0290 c RUP A 2
H61 H Uiso 0.30045 0.54891 0.30913 0.62(3) 0.0560 c RUP A 1
H61B H Uiso 0.29595 0.53740 0.31543 0.38(3) 0.0300 c RUP A 2
H62 H Uiso 0.32607 0.51773 0.26496 0.62(3) 0.0530 c RUP A 1
H62B H Uiso 0.32771 0.50931 0.27481 0.38(3) 0.0260 c RUP A 2

loop_
_atom_type_symbol
_atom_type_description
_atom_type_scat_dispersion_real
_atom_type_scat_dispersion_imag
_atom_type_scat_source
C C 0.0033 0.0016 ' International Tables Vol C Tables 4.2.6.8 and 6.1.1.4'
H H 0.0000 0.0000 ' International Tables Vol C Tables 4.2.6.8 and 6.1.1.4'
N N 0.0061 0.0033 ' International Tables Vol C Tables 4.2.6.8 and 6.1.1.4'
O O 0.0106 0.0060 ' International Tables Vol C Tables 4.2.6.8 and 6.1.1.4'
P P 0.1023 0.0942 ' International Tables Vol C Tables 4.2.6.8 and 6.1.1.4'
Si Si 0.0817 0.0704 ' International Tables Vol C Tables 4.2.6.8 and 6.1.1.4'

loop_
_geom_angle_atom_site_label_1
_geom_angle_atom_site_label_2
_geom_angle_atom_site_label_3
_geom_angle
_geom_angle_publ_flag
C41 P1 C45 108.09(19) yes
C41 P1 C51 116.5(2) yes
C41 P1 C57 115.8(5) yes
C41 P1 C57B 109.4(5) yes
C45 P1 C51 105.4(2) yes
C45 P1 C57 107.5(6) yes
C45 P1 C57B 110.0(6) yes
C51 P1 C57 102.8(5) yes
C51 P1 C57B 107.4(5) yes
Si2 Si1 O1 109.87(19) yes
Si2 Si1 O2 104.82(16) yes
Si2 Si1 N1 107.2(2) yes
Si2B Si1 O1 113.1(5) yes
Si2B Si1 O2 93.5(5) yes
Si2B Si1 N1 111.3(5) yes
O1 Si1 O2 110.52(15) yes
O1 Si1 N1 124.9(2) yes
O2 Si1 N1 97.38(18) yes
Si1 Si2 C28 110.8(4) yes
Si1 Si2 C32 108.1(3) yes
Si1 Si2 C36 105.7(4) yes
C28 Si2 C32 111.4(4) yes
C28 Si2 C36 109.9(4) yes
C32 Si2 C36 110.8(5) yes
Si1 Si2B C28B 111.0(12) yes
Si1 Si2B C32B 110.3(13) yes
Si1 Si2B C36B 100.7(11) yes
C28B Si2B C32B 111.9(15) yes
C28B Si2B C36B 111.5(16) yes
C32B Si2B C36B 110.9(15) yes
Si1 O2 C40 128.6(3) yes
C40 O3 C42 119.8(18) yes
C40 O3B C42B 124(4) yes
Si1 N1 C1 142.6(3) yes
C1 N2 C2 110.8(4) yes
C1 N2 C4B 120.0(12) yes
C2 N2 C4 119.9(10) yes
C2 N2 C4B 129.2(12) yes
C1 N2 C4 128.9(10) yes
C1 N3 C16 124.6(5) yes
C3 N3 C16 123.1(5) yes
C1 N3 C3 111.5(4) yes
N1 C1 N2 125.6(4) yes
N1 C1 N3 131.8(5) yes
N2 C1 N3 102.6(5) yes
N2 C2 C3 108.0(6) yes
N3 C3 C2 107.1(6) yes
N2 C4 C5 119.2(8) yes
N2 C4 C9 116.3(8) yes
C5 C4 C9 124.5(10) no
C5B C4B C9B 122.7(18) no
N2 C4B C5B 119.7(14) yes
N2 C4B C9B 117.4(15) yes
C4 C5 C6 117.3(9) no
C4 C5 C10 121.5(10) no
C6 C5 C10 121.1(10) no
C4B C5B C6B 119.3(16) no
C4B C5B C10B 120.7(16) no
C6B C5B C10B 119.9(16) no
C5 C6 C7 119.8(10) no
C5B C6B C7B 118.4(17) no
C6 C7 C8 121.2(10) no
C6B C7B C8B 122.6(19) no
C7 C8 C9 121.7(9) no
C7B C8B C9B 119.4(18) no
C4 C9 C13 124.3(9) no
C4 C9 C8 115.5(9) no
C8 C9 C13 120.3(8) no
C4B C9B C13B 123.2(16) no
C8B C9B C13B 119.4(15) no
C4B C9B C8B 117.4(16) no
C5 C10 C11 112.3(13) no
C5 C10 C12 113.8(11) no
C11 C10 C12 107.6(12) no
C5B C10B C12B 115.2(17) no
C11B C10B C12B 108.6(19) no
C5B C10B C11B 111(2) no
C9 C13 C14 110.8(12) no
C9 C13 C15 110.3(12) no
C14 C13 C15 110.2(10) no
C14B C13B C15B 109.8(14) no
C9B C13B C14B 110.7(17) no
C9B C13B C15B 109.8(17) no
N3 C16 C17 118.4(4) yes
N3 C16 C21 118.4(4) yes
C17 C16 C21 123.2(4) no
C16 C17 C22 121.5(4) no
C16 C17 C18 116.9(4) no
C18 C17 C22 121.5(5) no
C17 C18 C19 121.3(5) no
C18 C19 C20 120.9(5) no
C19 C20 C21 120.3(4) no
C16 C21 C25 118.4(8) no
C16 C21 C25B 125.2(9) no
C20 C21 C25 124.2(8) no
C20 C21 C25B 116.9(9) no
C16 C21 C20 117.4(4) no
C17 C22 C23 113.4(5) no
C17 C22 C24 110.9(5) no
C23 C22 C24 110.6(5) no
C21 C25 C27 108.2(16) no
C26 C25 C27 108.8(17) no
C21 C25 C26 109.4(18) no
C21 C25B C26B 119.5(17) no
C21 C25B C27B 114(2) no
C26B C25B C27B 108(2) no
Si2 C28 C30 114.7(8) yes
Si2 C28 C31 110.5(6) yes
Si2 C28 C29 108.5(6) yes
C30 C28 C31 108.6(8) no
C29 C28 C30 108.6(7) no
C29 C28 C31 105.7(9) no
Si2B C28B C29B 110(2) yes
Si2B C28B C30B 111(2) yes
Si2B C28B C31B 110.6(19) yes
C29B C28B C30B 109(2) no
C29B C28B C31B 107(2) no
C30B C28B C31B 109(2) no
Si2 C32 C33 112.4(7) yes
C33 C32 C34 105.6(8) no
Si2 C32 C34 110.3(7) yes
Si2 C32 C35 114.4(7) yes
C34 C32 C35 106.8(8) no
C33 C32 C35 106.8(8) no
Si2B C32B C34B 113(2) yes
Si2B C32B C33B 112(2) yes
C33B C32B C35B 108(2) no
Si2B C32B C35B 113(2) yes
C33B C32B C34B 104(2) no
C34B C32B C35B 107(2) no
Si2 C36 C38 114.1(6) yes
Si2 C36 C39 111.3(6) yes
C37 C36 C38 109.2(8) no
C37 C36 C39 105.9(8) no
C38 C36 C39 105.3(9) no
Si2 C36 C37 110.7(8) yes
C38B C36B C39B 104(2) no
Si2B C36B C37B 111.3(19) yes
Si2B C36B C38B 116(2) yes
Si2B C36B C39B 111.9(19) yes
C37B C36B C38B 107(2) no
C37B C36B C39B 106(2) no
O2 C40 O3 115.6(9) yes
O2 C40 C41 126.6(4) yes
O3 C40 C41 117.7(10) yes
O2 C40 O3B 120(2) yes
O3B C40 C41 114(2) yes
P1 C41 C40 123.6(3) yes
O3 C42 C44 108.3(14) yes
C43 C42 C44 110.9(7) no
O3 C42 C43 105.3(13) yes
O3B C42B C44B 109(3) yes
C43B C42B C44B 110(2) no
O3B C42B C43B 107(4) yes
P1 C45 C50 118.8(3) yes
C46 C45 C50 120.0(4) no
P1 C45 C46 121.1(3) yes
C45 C46 C47 119.6(4) no
C46 C47 C48 120.7(4) no
C47 C48 C49 119.8(4) no
C48 C49 C50 119.9(5) no
C45 C50 C49 120.0(5) no
P1 C51 C52 121.2(3) yes
P1 C51 C56 119.5(3) yes
C52 C51 C56 119.3(5) no
C51 C52 C53 120.9(4) no
C52 C53 C54 118.7(4) no
C53 C54 C55 121.1(5) no
C54 C55 C56 120.6(4) no
C51 C56 C55 119.4(4) no
C58 C57 C62 118.3(15) no
P1 C57 C58 123.3(13) yes
P1 C57 C62 118.1(10) yes
P1 C57B C58B 120.5(14) yes
P1 C57B C62B 120.8(10) yes
C58B C57B C62B 118.3(17) no
C57 C58 C59 120.7(14) no
C57B C58B C59B 120.8(16) no
C58 C59 C60 119.9(12) no
C58B C59B C60B 119.8(12) no
C59 C60 C61 120.6(13) no
C59B C60B C61B 120.7(16) no
C60 C61 C62 119.9(13) no
C60B C61B C62B 120.0(15) no
C57 C62 C61 120.1(12) no
C57B C62B C61B 120.1(12) no
N2 C2 H2 126.00 no
C3 C2 H2 126.00 no
N3 C3 H3 126.00 no
C2 C3 H3 126.00 no
C5 C6 H6 120.00 no
C7 C6 H6 120.00 no
C7B C6B H6B 121.00 no
C5B C6B H6B 121.00 no
C8 C7 H7 119.00 no
C6 C7 H7 119.00 no
C8B C7B H7B 119.00 no
C6B C7B H7B 119.00 no
C9 C8 H8 119.00 no
C7 C8 H8 119.00 no
C9B C8B H8B 120.00 no
C7B C8B H8B 120.00 no
C11 C10 H10 108.00 no
C5 C10 H10 108.00 no
C12 C10 H10 108.00 no
C5B C10B H10B 107.00 no
C12B C10B H10B 107.00 no
C11B C10B H10B 107.00 no
C10 C11 H11B 109.00 no
C10 C11 H11C 110.00 no
H11A C11 H11C 109.00 no
H11B C11 H11C 110.00 no
H11A C11 H11B 109.00 no
C10 C11 H11A 109.00 no
C10B C11B H11D 109.00 no
C10B C11B H11E 109.00 no
C10B C11B H11F 110.00 no
H11D C11B H11E 109.00 no
H11D C11B H11F 110.00 no
H11E C11B H11F 109.00 no
C10 C12 H12C 110.00 no
C10 C12 H12A 110.00 no
C10 C12 H12B 110.00 no
H12B C12 H12C 109.00 no
H12A C12 H12B 109.00 no
H12A C12 H12C 109.00 no
C10B C12B H12D 109.00 no
C10B C12B H12F 109.00 no
H12D C12B H12E 109.00 no
C10B C12B H12E 109.00 no
H12E C12B H12F 110.00 no
H12D C12B H12F 110.00 no
C14 C13 H13 108.00 no
C9 C13 H13 109.00 no
C15 C13 H13 109.00 no
C9B C13B H13B 109.00 no
C14B C13B H13B 109.00 no
C15B C13B H13B 109.00 no
C13 C14 H14B 110.00 no
C13 C14 H14C 109.00 no
C13 C14 H14A 109.00 no
H14A C14 H14C 109.00 no
H14B C14 H14C 109.00 no
H14A C14 H14B 110.00 no
C13B C14B H14D 109.00 no
C13B C14B H14E 109.00 no
C13B C14B H14F 110.00 no
H14D C14B H14E 109.00 no
H14D C14B H14F 110.00 no
H14E C14B H14F 109.00 no
C13 C15 H15C 109.00 no
C13 C15 H15A 109.00 no
C13 C15 H15B 110.00 no
H15B C15 H15C 110.00 no
H15A C15 H15B 109.00 no
H15A C15 H15C 109.00 no
C13B C15B H15D 109.00 no
H15E C15B H15F 110.00 no
C13B C15B H15F 110.00 no
H15D C15B H15E 109.00 no
C13B C15B H15E 110.00 no
H15D C15B H15F 109.00 no
C19 C18 H18 119.00 no
C17 C18 H18 119.00 no
C18 C19 H19 120.00 no
C20 C19 H19 120.00 no
C19 C20 H20 120.00 no
C21 C20 H20 120.00 no
C24 C22 H22 107.00 no
C17 C22 H22 107.00 no
C23 C22 H22 107.00 no
C22 C23 H23A 109.00 no
H23A C23 H23C 109.00 no
H23B C23 H23C 109.00 no
H23A C23 H23B 109.00 no
C22 C23 H23B 109.00 no
C22 C23 H23C 109.00 no
C22 C24 H24A 109.00 no
C22 C24 H24B 109.00 no
C22 C24 H24C 109.00 no
H24A C24 H24B 109.00 no
H24A C24 H24C 110.00 no
H24B C24 H24C 110.00 no
C26 C25 H25 110.00 no
C21 C25 H25 110.00 no
C27 C25 H25 110.00 no
C27B C25B H25B 104.00 no
C21 C25B H25B 105.00 no
C26B C25B H25B 105.00 no
C25 C26 H26B 109.00 no
C25 C26 H26A 109.00 no
H26A C26 H26B 110.00 no
H26A C26 H26C 110.00 no
C25 C26 H26C 109.00 no
H26B C26 H26C 110.00 no
C25B C26B H26D 109.00 no
C25B C26B H26E 110.00 no
C25B C26B H26F 109.00 no
H26D C26B H26E 109.00 no
H26D C26B H26F 109.00 no
H26E C26B H26F 109.00 no
C25 C27 H27B 109.00 no
C25 C27 H27C 109.00 no
C25 C27 H27A 109.00 no
H27A C27 H27B 109.00 no
H27A C27 H27C 110.00 no
H27B C27 H27C 110.00 no
C25B C27B H27D 109.00 no
C25B C27B H27E 110.00 no
C25B C27B H27F 109.00 no
H27E C27B H27F 110.00 no
H27D C27B H27E 110.00 no
H27D C27B H27F 109.00 no
C28 C29 H29B 110.00 no
H29A C29 H29C 109.00 no
C28 C29 H29C 110.00 no
H29A C29 H29B 109.00 no
C28 C29 H29A 110.00 no
H29B C29 H29C 109.00 no
C28B C29B H29E 109.00 no
C28B C29B H29F 109.00 no
C28B C29B H29D 109.00 no
H29D C29B H29F 110.00 no
H29E C29B H29F 110.00 no
H29D C29B H29E 110.00 no
C28 C30 H30A 110.00 no
C28 C30 H30B 109.00 no
C28 C30 H30C 109.00 no
H30A C30 H30B 110.00 no
H30A C30 H30C 109.00 no
H30B C30 H30C 109.00 no
C28B C30B H30D 110.00 no
C28B C30B H30E 109.00 no
C28B C30B H30F 110.00 no
H30D C30B H30E 109.00 no
H30D C30B H30F 109.00 no
H30E C30B H30F 109.00 no
C28 C31 H31C 109.00 no
C28 C31 H31A 109.00 no
C28 C31 H31B 109.00 no
H31B C31 H31C 109.00 no
H31A C31 H31B 110.00 no
H31A C31 H31C 110.00 no
C28B C31B H31D 109.00 no
H31D C31B H31F 109.00 no
H31E C31B H31F 109.00 no
C28B C31B H31F 109.00 no
H31D C31B H31E 110.00 no
C28B C31B H31E 109.00 no
C32 C33 H33C 109.00 no
H33A C33 H33B 110.00 no
C32 C33 H33A 110.00 no
C32 C33 H33B 110.00 no
H33A C33 H33C 109.00 no
H33B C33 H33C 109.00 no
C32B C33B H33F 109.00 no
C32B C33B H33D 110.00 no
C32B C33B H33E 110.00 no
H33E C33B H33F 109.00 no
H33D C33B H33E 110.00 no
H33D C33B H33F 109.00 no
C32 C34 H34B 109.00 no
H34A C34 H34C 110.00 no
C32 C34 H34C 110.00 no
H34A C34 H34B 109.00 no
C32 C34 H34A 109.00 no
H34B C34 H34C 110.00 no
C32B C34B H34D 109.00 no
C32B C34B H34F 109.00 no
H34D C34B H34E 110.00 no
C32B C34B H34E 109.00 no
H34D C34B H34F 110.00 no
H34E C34B H34F 109.00 no
C32 C35 H35C 110.00 no
H35A C35 H35B 109.00 no
H35A C35 H35C 109.00 no
H35B C35 H35C 110.00 no
C32 C35 H35A 109.00 no
C32 C35 H35B 109.00 no
H35D C35B H35F 110.00 no
C32B C35B H35D 109.00 no
C32B C35B H35E 109.00 no
C32B C35B H35F 109.00 no
H35D C35B H35E 110.00 no
H35E C35B H35F 110.00 no
C36 C37 H37A 110.00 no
C36 C37 H37C 109.00 no
H37A C37 H37B 110.00 no
C36 C37 H37B 109.00 no
H37B C37 H37C 109.00 no
H37A C37 H37C 109.00 no
C36B C37B H37E 109.00 no
C36B C37B H37D 110.00 no
H37D C37B H37E 109.00 no
H37D C37B H37F 110.00 no
C36B C37B H37F 110.00 no
H37E C37B H37F 109.00 no
C36 C38 H38A 109.00 no
C36 C38 H38B 109.00 no
C36 C38 H38C 109.00 no
H38A C38 H38B 109.00 no
H38A C38 H38C 109.00 no
H38B C38 H38C 110.00 no
C36B C38B H38E 110.00 no
C36B C38B H38F 110.00 no
C36B C38B H38D 109.00 no
H38E C38B H38F 110.00 no
H38D C38B H38E 109.00 no
H38D C38B H38F 109.00 no
C36 C39 H39B 109.00 no
H39A C39 H39C 110.00 no
C36 C39 H39C 110.00 no
H39A C39 H39B 109.00 no
C36 C39 H39A 109.00 no
H39B C39 H39C 110.00 no
C36B C39B H39D 110.00 no
C36B C39B H39E 109.00 no
H39D C39B H39E 109.00 no
H39D C39B H39F 110.00 no
C36B C39B H39F 109.00 no
H39E C39B H39F 109.00 no
C40 C41 H41 118.00 no
P1 C41 H41 118.00 no
O3 C42 H42 111.00 no
C44 C42 H42 111.00 no
C43 C42 H42 111.00 no
C43B C42B H42B 110.00 no
O3B C42B H42B 110.00 no
C44B C42B H42B 110.00 no
C42 C43 H43A 109.00 no
H43B C43 H43C 109.00 no
C42 C43 H43C 109.00 no
H43A C43 H43B 110.00 no
C42 C43 H43B 109.00 no
H43A C43 H43C 109.00 no
C42B C43B H43E 109.00 no
C42B C43B H43F 109.00 no
C42B C43B H43D 109.00 no
H43D C43B H43E 110.00 no
H43D C43B H43F 109.00 no
H43E C43B H43F 109.00 no
C42 C44 H44A 109.00 no
C42 C44 H44B 109.00 no
C42 C44 H44C 109.00 no
H44B C44 H44C 110.00 no
H44A C44 H44C 109.00 no
H44A C44 H44B 110.00 no
C42B C44B H44F 110.00 no
C42B C44B H44E 109.00 no
H44E C44B H44F 110.00 no
H44D C44B H44E 109.00 no
H44D C44B H44F 110.00 no
C42B C44B H44D 109.00 no
C45 C46 H46 120.00 no
C47 C46 H46 120.00 no
C46 C47 H47 120.00 no
C48 C47 H47 120.00 no
C49 C48 H48 120.00 no
C47 C48 H48 120.00 no
C50 C49 H49 120.00 no
C48 C49 H49 120.00 no
C45 C50 H50 120.00 no
C49 C50 H50 120.00 no
C51 C52 H52 120.00 no
C53 C52 H52 120.00 no
C52 C53 H53 121.00 no
C54 C53 H53 121.00 no
C53 C54 H54 119.00 no
C55 C54 H54 119.00 no
C54 C55 H55 120.00 no
C56 C55 H55 120.00 no
C51 C56 H56 120.00 no
C55 C56 H56 120.00 no
C57 C58 H58 120.00 no
C59 C58 H58 120.00 no
C57B C58B H58B 120.00 no
C59B C58B H58B 120.00 no
C58 C59 H59 120.00 no
C60 C59 H59 120.00 no
C58B C59B H59B 120.00 no
C60B C59B H59B 120.00 no
C59 C60 H60 120.00 no
C61 C60 H60 120.00 no
C59B C60B H60B 120.00 no
C61B C60B H60B 120.00 no
C62 C61 H61 120.00 no
C60 C61 H61 120.00 no
C60B C61B H61B 120.00 no
C62B C61B H61B 120.00 no
C57 C62 H62 120.00 no
C61 C62 H62 120.00 no
C57B C62B H62B 120.00 no
C61B C62B H62B 120.00 no

loop_
_geom_bond_atom_site_label_1
_geom_bond_atom_site_label_2
_geom_bond_distance
_geom_bond_publ_flag
P1 C41 1.712(4) yes
P1 C45 1.801(4) yes
P1 C51 1.822(5) yes
P1 C57 1.780(17) yes
P1 C57B 1.850(19) yes
Si1 Si2 2.360(6) yes
Si1 Si2B 2.44(2) yes
Si1 O1 1.548(3) yes
Si1 O2 1.806(3) yes
Si1 N1 1.707(5) yes
Si2 C28 1.952(9) yes
Si2 C32 1.938(11) yes
Si2 C36 1.952(10) yes
Si2B C28B 1.96(3) yes
Si2B C32B 1.93(3) yes
Si2B C36B 1.94(3) yes
O2 C40 1.299(6) yes
O3 C40 1.336(19) yes
O3 C42 1.471(16) yes
O3B C40 1.38(5) yes
O3B C42B 1.47(4) yes
N1 C1 1.270(8) yes
N2 C4 1.407(11) yes
N2 C4B 1.51(2) yes
N2 C1 1.401(7) yes
N2 C2 1.400(9) yes
N3 C16 1.431(6) yes
N3 C1 1.400(7) yes
N3 C3 1.398(9) yes
C2 C3 1.342(8) no
C4 C5 1.370(14) no
C4 C9 1.402(13) no
C4B C5B 1.37(3) no
C4B C9B 1.41(2) no
C5 C10 1.521(13) no
C5 C6 1.398(15) no
C5B C10B 1.52(2) no
C5B C6B 1.38(3) no
C6 C7 1.395(18) no
C6B C7B 1.41(3) no
C7 C8 1.343(15) no
C7B C8B 1.35(3) no
C8 C9 1.408(14) no
C8B C9B 1.42(3) no
C9 C13 1.501(14) no
C9B C13B 1.51(3) no
C10 C11 1.52(3) no
C10 C12 1.52(2) no
C10B C12B 1.54(3) no
C10B C11B 1.53(4) no
C13 C15 1.55(2) no
C13 C14 1.53(3) no
C13B C15B 1.56(3) no
C13B C14B 1.54(3) no
C16 C21 1.395(6) no
C16 C17 1.393(7) no
C17 C18 1.393(7) no
C17 C22 1.506(7) no
C18 C19 1.368(7) no
C19 C20 1.383(7) no
C20 C21 1.395(7) no
C21 C25B 1.55(3) no
C21 C25 1.50(3) no
C22 C24 1.539(10) no
C22 C23 1.527(10) no
C25 C26 1.54(3) no
C25 C27 1.51(4) no
C25B C26B 1.52(4) no
C25B C27B 1.54(3) no
C28 C29 1.542(13) no
C28 C30 1.537(16) no
C28 C31 1.548(15) no
C28B C29B 1.54(4) no
C28B C30B 1.54(4) no
C28B C31B 1.55(4) no
C32 C33 1.549(11) no
C32 C35 1.559(16) no
C32 C34 1.529(13) no
C32B C34B 1.54(4) no
C32B C33B 1.56(4) no
C32B C35B 1.56(4) no
C36 C37 1.523(18) no
C36 C38 1.564(15) no
C36 C39 1.550(13) no
C36B C39B 1.54(4) no
C36B C37B 1.53(4) no
C36B C38B 1.57(4) no
C40 C41 1.365(6) no
C42 C43 1.531(14) no
C42 C44 1.514(14) no
C42B C44B 1.50(4) no
C42B C43B 1.53(5) no
C45 C50 1.392(7) no
C45 C46 1.387(6) no
C46 C47 1.391(6) no
C47 C48 1.365(7) no
C48 C49 1.405(7) no
C49 C50 1.380(7) no
C51 C56 1.397(6) no
C51 C52 1.391(6) no
C52 C53 1.395(7) no
C53 C54 1.382(7) no
C54 C55 1.369(7) no
C55 C56 1.390(8) no
C57 C58 1.383(18) no
C57 C62 1.40(2) no
C57B C62B 1.40(2) no
C57B C58B 1.385(19) no
C58 C59 1.38(2) no
C58B C59B 1.38(3) no
C59 C60 1.38(2) no
C59B C60B 1.38(2) no
C60 C61 1.360(18) no
C60B C61B 1.358(18) no
C61 C62 1.39(2) no
C61B C62B 1.39(2) no
C2 H2 0.9500 no
C3 H3 0.9500 no
C6 H6 0.9500 no
C6B H6B 0.9500 no
C7 H7 0.9500 no
C7B H7B 0.9500 no
C8 H8 0.9500 no
C8B H8B 0.9500 no
C10 H10 1.0000 no
C10B H10B 1.0000 no
C11 H11A 0.9800 no
C11 H11B 0.9800 no
C11 H11C 0.9800 no
C11B H11D 0.9800 no
C11B H11F 0.9800 no
C11B H11E 0.9800 no
C12 H12B 0.9800 no
C12 H12A 0.9800 no
C12 H12C 0.9800 no
C12B H12D 0.9800 no
C12B H12E 0.9800 no
C12B H12F 0.9800 no
C13 H13 1.0000 no
C13B H13B 1.0000 no
C14 H14A 0.9800 no
C14 H14B 0.9800 no
C14 H14C 0.9800 no
C14B H14D 0.9800 no
C14B H14F 0.9800 no
C14B H14E 0.9800 no
C15 H15B 0.9800 no
C15 H15A 0.9800 no
C15 H15C 0.9800 no
C15B H15D 0.9800 no
C15B H15E 0.9800 no
C15B H15F 0.9800 no
C18 H18 0.9500 no
C19 H19 0.9500 no
C20 H20 0.9500 no
C22 H22 1.0000 no
C23 H23A 0.9800 no
C23 H23B 0.9800 no
C23 H23C 0.9800 no
C24 H24A 0.9800 no
C24 H24B 0.9800 no
C24 H24C 0.9800 no
C25 H25 1.0000 no
C25B H25B 1.0000 no
C26 H26A 0.9800 no
C26 H26C 0.9800 no
C26 H26B 0.9800 no
C26B H26E 0.9800 no
C26B H26F 0.9800 no
C26B H26D 0.9800 no
C27 H27A 0.9800 no
C27 H27C 0.9800 no
C27 H27B 0.9800 no
C27B H27E 0.9800 no
C27B H27F 0.9800 no
C27B H27D 0.9800 no
C29 H29A 0.9800 no
C29 H29B 0.9800 no
C29 H29C 0.9800 no
C29B H29D 0.9800 no
C29B H29F 0.9800 no
C29B H29E 0.9800 no
C30 H30B 0.9800 no
C30 H30C 0.9800 no
C30 H30A 0.9800 no
C30B H30D 0.9800 no
C30B H30F 0.9800 no
C30B H30E 0.9800 no
C31 H31B 0.9800 no
C31 H31C 0.9800 no
C31 H31A 0.9800 no
C31B H31D 0.9800 no
C31B H31E 0.9800 no
C31B H31F 0.9800 no
C33 H33A 0.9800 no
C33 H33B 0.9800 no
C33 H33C 0.9800 no
C33B H33E 0.9800 no
C33B H33F 0.9800 no
C33B H33D 0.9800 no
C34 H34A 0.9800 no
C34 H34B 0.9800 no
C34 H34C 0.9800 no
C34B H34E 0.9800 no
C34B H34F 0.9800 no
C34B H34D 0.9800 no
C35 H35A 0.9800 no
C35 H35B 0.9800 no
C35 H35C 0.9800 no
C35B H35D 0.9800 no
C35B H35E 0.9800 no
C35B H35F 0.9800 no
C37 H37B 0.9800 no
C37 H37C 0.9800 no
C37 H37A 0.9800 no
C37B H37F 0.9800 no
C37B H37D 0.9800 no
C37B H37E 0.9800 no
C38 H38B 0.9800 no
C38 H38C 0.9800 no
C38 H38A 0.9800 no
C38B H38F 0.9800 no
C38B H38D 0.9800 no
C38B H38E 0.9800 no
C39 H39A 0.9800 no
C39 H39B 0.9800 no
C39 H39C 0.9800 no
C39B H39E 0.9800 no
C39B H39F 0.9800 no
C39B H39D 0.9800 no
C41 H41 0.9500 no
C42 H42 1.0000 no
C42B H42B 1.0000 no
C43 H43B 0.9800 no
C43 H43C 0.9800 no
C43 H43A 0.9800 no
C43B H43F 0.9800 no
C43B H43D 0.9800 no
C43B H43E 0.9800 no
C44 H44A 0.9800 no
C44 H44B 0.9800 no
C44 H44C 0.9800 no
C44B H44D 0.9800 no
C44B H44F 0.9800 no
C44B H44E 0.9800 no
C46 H46 0.9500 no
C47 H47 0.9500 no
C48 H48 0.9500 no
C49 H49 0.9500 no
C50 H50 0.9500 no
C52 H52 0.9500 no
C53 H53 0.9500 no
C54 H54 0.9500 no
C55 H55 0.9500 no
C56 H56 0.9500 no
C58 H58 0.9500 no
C58B H58B 0.9500 no
C59 H59 0.9500 no
C59B H59B 0.9500 no
C60 H60 0.9500 no
C60B H60B 0.9500 no
C61 H61 0.9500 no
C61B H61B 0.9500 no
C62 H62 0.9500 no
C62B H62B 0.9500 no

loop_
_geom_hbond_atom_site_label_D
_geom_hbond_atom_site_label_H
_geom_hbond_atom_site_label_A
_geom_hbond_distance_DH
_geom_hbond_distance_HA
_geom_hbond_distance_DA
_geom_hbond_angle_DHA
_geom_hbond_site_symmetry_A
_geom_hbond_publ_flag
C13 H13 N2 1.0000 2.4200 2.872(10) 107.00 . yes
C22 H22 N3 1.0000 2.4400 2.861(8) 104.00 . yes
C23 H23B O1 0.9800 2.5900 3.385(6) 138.00 . yes
C25 H25 N3 1.0000 2.3000 2.79(2) 108.00 . yes
C41 H41 O1 0.9500 2.1900 2.945(5) 136.00 . yes
C42 H42 O2 1.0000 2.2000 2.630(8) 104.00 . yes
C53 H53 O1 0.9500 2.5200 3.448(6) 166.00 18_555 yes
C56 H56 O3 0.9500 2.5900 3.23(3) 125.00 . yes
C56 H56 O3B 0.9500 2.5300 3.18(6) 125.00 . yes

loop_
_geom_torsion_atom_site_label_1
_geom_torsion_atom_site_label_2
_geom_torsion_atom_site_label_3
_geom_torsion_atom_site_label_4
_geom_torsion
_geom_torsion_publ_flag
C45 P1 C41 C40 -172.7(5) no
C51 P1 C41 C40 69.1(5) no
C57 P1 C41 C40 -52.0(8) no
C41 P1 C45 C46 -16.0(5) no
C41 P1 C45 C50 169.2(5) no
C51 P1 C45 C46 109.3(4) no
C51 P1 C45 C50 -65.6(5) no
C57 P1 C45 C46 -141.6(6) no
C57 P1 C45 C50 43.6(7) no
C41 P1 C51 C52 103.2(4) no
C41 P1 C51 C56 -74.6(4) no
C45 P1 C51 C52 -16.6(4) no
C45 P1 C51 C56 165.7(4) no
C57 P1 C51 C52 -129.1(7) no
C57 P1 C51 C56 53.2(7) no
C41 P1 C57 C58 159.8(14) no
C41 P1 C57 C62 -26.0(16) no
C45 P1 C57 C58 -79.2(16) no
C45 P1 C57 C62 94.9(14) no
C51 P1 C57 C58 31.6(17) no
C51 P1 C57 C62 -154.2(13) no
O1 Si1 Si2 C28 174.7(4) no
O1 Si1 Si2 C32 -63.0(3) no
O1 Si1 Si2 C36 55.7(4) no
O2 Si1 Si2 C28 -66.6(4) no
O2 Si1 Si2 C32 55.8(3) no
O2 Si1 Si2 C36 174.5(4) no
N1 Si1 Si2 C28 36.2(4) no
N1 Si1 Si2 C32 158.5(3) no
N1 Si1 Si2 C36 -82.8(4) no
Si2 Si1 O2 C40 -119.5(5) no
O1 Si1 O2 C40 -1.1(5) no
N1 Si1 O2 C40 130.5(5) no
Si2 Si1 N1 C1 144.5(6) no
O1 Si1 N1 C1 13.9(7) no
O2 Si1 N1 C1 -107.5(6) no
C36 Si2 C32 C33 -73.1(8) no
Si1 Si2 C32 C34 -75.2(6) no
C28 Si2 C32 C34 46.8(8) no
C36 Si2 C32 C34 169.4(6) no
Si1 Si2 C28 C29 42.0(8) no
C32 Si2 C28 C29 -78.4(9) no
C36 Si2 C28 C29 158.4(8) no
Si1 Si2 C28 C30 163.5(6) no
C32 Si2 C28 C30 43.1(9) no
C36 Si2 C28 C30 -80.0(9) no
Si1 Si2 C28 C31 -73.4(7) no
C32 Si2 C28 C31 166.2(7) no
C36 Si2 C28 C31 43.0(9) no
Si1 Si2 C32 C33 42.3(7) no
C28 Si2 C32 C33 164.3(7) no
C32 Si2 C36 C39 41.9(9) no
C28 Si2 C36 C37 -77.2(8) no
C32 Si2 C36 C37 159.3(6) no
Si1 Si2 C36 C38 166.0(7) no
Si1 Si2 C32 C35 164.4(5) no
C28 Si2 C32 C35 -73.7(7) no
C36 Si2 C32 C35 49.0(7) no
Si1 Si2 C36 C37 42.4(7) no
C28 Si2 C36 C38 46.4(10) no
C32 Si2 C36 C38 -77.1(8) no
Si1 Si2 C36 C39 -75.0(9) no
C28 Si2 C36 C39 165.4(8) no
Si1 O2 C40 O3 179.6(15) no
Si1 O2 C40 C41 -0.2(9) no
C42 O3 C40 C41 179.9(16) no
C42 O3 C40 O2 0(3) no
C40 O3 C42 C44 -109(2) no
C40 O3 C42 C43 132(2) no
Si1 N1 C1 N3 6.4(10) no
Si1 N1 C1 N2 -175.7(4) no
C2 N2 C1 N1 179.8(5) no
C2 N2 C1 N3 -1.8(5) no
C4 N2 C1 N1 7.0(9) no
C2 N2 C4 C9 -69.3(19) no
C4 N2 C1 N3 -174.6(7) no
C1 N2 C4 C5 -76(2) no
C2 N2 C4 C5 112.3(17) no
C1 N2 C2 C3 2.3(6) no
C4 N2 C2 C3 175.8(7) no
C1 N2 C4 C9 102.8(16) no
C3 N3 C16 C21 -79.0(6) no
C1 N3 C3 C2 0.7(6) no
C3 N3 C1 N2 0.7(5) no
C1 N3 C16 C17 -91.4(6) no
C16 N3 C1 N1 9.2(8) no
C16 N3 C1 N2 -169.0(4) no
C3 N3 C16 C17 100.0(6) no
C1 N3 C16 C21 89.7(7) no
C16 N3 C3 C2 170.6(4) no
C3 N3 C1 N1 179.0(5) no
N2 C2 C3 N3 -1.8(6) no
N2 C4 C9 C8 -177.7(14) no
N2 C4 C9 C13 3(3) no
N2 C4 C5 C6 179.3(16) no
N2 C4 C5 C10 -4(3) no
C5 C4 C9 C13 -178.6(18) no
C9 C4 C5 C6 1(3) no
C9 C4 C5 C10 177.4(17) no
C5 C4 C9 C8 1(3) no
C6 C5 C10 C12 -21(2) no
C4 C5 C6 C7 -3(3) no
C6 C5 C10 C11 102.0(18) no
C4 C5 C10 C11 -74(2) no
C4 C5 C10 C12 163.2(18) no
C10 C5 C6 C7 -179.2(15) no
C5 C6 C7 C8 3(2) no
C6 C7 C8 C9 -1(2) no
C7 C8 C9 C4 0(2) no
C7 C8 C9 C13 178.8(15) no
C8 C9 C13 C14 -73.5(18) no
C8 C9 C13 C15 48.9(19) no
C4 C9 C13 C15 -132.0(17) no
C4 C9 C13 C14 105.7(17) no
N3 C16 C17 C22 0.1(8) no
N3 C16 C17 C18 -177.8(5) no
N3 C16 C21 C20 178.1(5) no
N3 C16 C21 C25 -2.5(14) no
C17 C16 C21 C20 -0.8(9) no
C17 C16 C21 C25 178.6(12) no
C21 C16 C17 C18 1.1(9) no
C21 C16 C17 C22 179.1(6) no
C16 C17 C18 C19 -0.8(9) no
C16 C17 C22 C24 -89.3(7) no
C18 C17 C22 C23 -36.5(8) no
C18 C17 C22 C24 88.6(7) no
C22 C17 C18 C19 -178.7(6) no
C16 C17 C22 C23 145.7(6) no
C17 C18 C19 C20 0.2(9) no
C18 C19 C20 C21 0.1(9) no
C19 C20 C21 C16 0.2(8) no
C19 C20 C21 C25 -179.2(13) no
C16 C21 C25 C27 106.7(14) no
C20 C21 C25 C26 44(2) no
C16 C21 C25 C26 -135.0(13) no
C20 C21 C25 C27 -73.9(18) no
O3 C40 C41 P1 -0.7(17) no
O2 C40 C41 P1 179.1(4) no
P1 C45 C46 C47 -174.0(4) no
C50 C45 C46 C47 0.8(9) no
P1 C45 C50 C49 174.2(5) no
C46 C45 C50 C49 -0.7(9) no
C45 C46 C47 C48 0.3(9) no
C46 C47 C48 C49 -1.3(9) no
C47 C48 C49 C50 1.4(10) no
C48 C49 C50 C45 -0.3(10) no
P1 C51 C52 C53 -177.7(4) no
C56 C51 C52 C53 0.1(7) no
P1 C51 C56 C55 176.7(4) no
C52 C51 C56 C55 -1.1(7) no
C51 C52 C53 C54 1.0(7) no
C52 C53 C54 C55 -1.1(7) no
C53 C54 C55 C56 0.1(8) no
C54 C55 C56 C51 1.0(7) no
P1 C57 C58 C59 179.5(13) no
C62 C57 C58 C59 5(3) no
P1 C57 C62 C61 176.7(12) no
C58 C57 C62 C61 -9(2) no
C57 C58 C59 C60 0(2) no
C58 C59 C60 C61 -2(2) no
C59 C60 C61 C62 -1(2) no
C60 C61 C62 C57 7(2) no

loop_
_platon_squeeze_void_nr
_platon_squeeze_void_average_x
_platon_squeeze_void_average_y
_platon_squeeze_void_average_z
_platon_squeeze_void_volume
_platon_squeeze_void_count_electrons
_platon_squeeze_void_content
1 -0.030 -0.022 0.000 14539 5538 ' '
2 0.000 0.000 0.500 129 39 ' '
3 0.333 0.667 0.167 126 40 ' '
4 0.667 0.333 0.833 127 39 ' '
